data_1100246
loop_
_publ_author_name
K.Harms
M.Marsch
G.Boche

_journal_name_full 'Private Communication'
_journal_year 2001
_chemical_formula_moiety
;
C56 H72 Li2 N4 O8 S2
;
_chemical_formula_sum 'C56 H72 Li2 N4 O8 S2'
_chemical_name_systematic
;
bis(\m~2~-bis((4-Methoxyphenyl)vinyl)(phenyl)sulfonyl-O,O')-bis(N,N,N',N'-tetr
amethylethylenediamine-N,N')-di-lithium
;
_space_group_IT_number 2
_symmetry_cell_setting triclinic
_symmetry_Int_Tables_number 2
_symmetry_space_group_name_Hall '-P 1'
_symmetry_space_group_name_H-M 'P -1'
_cell_angle_alpha 115.51(3)
_cell_angle_beta 95.46(4)
_cell_angle_gamma 115.22(3)
_cell_formula_units_Z 1
_cell_length_a 11.738(9)
_cell_length_b 12.401(8)
_cell_length_c 12.538(8)
_cell_volume 1400.664
_diffrn_ambient_temperature 173
_exptl_crystal_colour colorless.
_exptl_crystal_density_diffrn 1.192
_exptl_crystal_description prism
_refine_ls_R_factor_gt 3.88
_refine_ls_wR_factor_gt 3.88
_cod_database_code 1100246

loop_
_symmetry_equiv_pos_site_id
_symmetry_equiv_pos_as_xyz
1 x,y,z
2 -x,-y,-z

loop_
_atom_site_label
_atom_site_type_symbol
_atom_site_fract_x
_atom_site_fract_y
_atom_site_fract_z
S1 S 0.09766(5) 0.51065(5) 0.17012(5)
O1 O -0.04329(14) 0.46136(16) 0.15518(14)
O2 O 0.17213(15) 0.64292(15) 0.17501(14)
O3 O 0.12878(18) -0.05063(18) -0.44143(15)
O4 O 0.34600(15) 0.28983(17) 0.45661(15)
N1 N -0.34910(19) 0.3650(2) 0.0346(2)
N2 N -0.28844(19) 0.1457(2) -0.0853(2)
C1 C 0.1042(2) 0.3925(2) 0.0436(2)
C2 C 0.14418(19) 0.3035(2) 0.03652(19)
C3 C 0.1968(2) 0.2936(2) 0.14385(19)
C4 C 0.1162(2) 0.1914(2) 0.1663(2)
C5 C 0.1619(2) 0.1852(2) 0.2692(2)
C6 C 0.2912(2) 0.2826(2) 0.3499(2)
C7 C 0.3757(2) 0.3825(2) 0.3265(2)
C8 C 0.3280(2) 0.3871(2) 0.2245(2)
C9 C 0.2584(3) 0.2050(4) 0.4956(3)
C10 C 0.13894(19) 0.2059(2) -0.08804(19)
C11 C 0.1953(2) 0.1248(2) -0.1016(2)
C12 C 0.1952(2) 0.0375(2) -0.2172(2)
C13 C 0.1370(2) 0.0316(2) -0.3221(2)
C14 C 0.0789(2) 0.1109(2) -0.3114(2)
C15 C 0.0797(2) 0.1963(2) -0.1970(2)
C16 C 0.1907(5) -0.1303(4) -0.4591(3)
C17 C 0.1715(2) 0.5527(2) 0.3242(2)
C18 C 0.0996(3) 0.4744(3) 0.3726(2)
C19 C 0.1617(3) 0.5075(4) 0.4916(3)
C20 C 0.2907(3) 0.6134(4) 0.5590(3)
C21 C 0.3621(3) 0.6908(3) 0.5106(3)
C22 C 0.3029(2) 0.6609(3) 0.3927(2)
C23 C -0.4223(3) 0.2293(3) 0.0243(3)
C24 C -0.4231(2) 0.1174(3) -0.0884(3)
C25 C -0.2889(4) 0.0629(3) -0.2109(4)
C26 C -0.2343(3) 0.1155(4) 0.0002(5)
C27 C -0.4295(3) 0.3737(4) -0.0545(4)
C28 C -0.3142(4) 0.4755(4) 0.1623(4)
Li1 Li -0.1741(4) 0.3709(4) -0.0124(4)
H1 H 0.025(3) 0.123(3) 0.111(2)
H2 H 0.100(2) 0.109(3) 0.280(2)
H3 H 0.461(2) 0.447(3) 0.383(2)
H4 H 0.389(2) 0.464(3) 0.212(2)
H5 H 0.183(3) 0.219(3) 0.505(3)
H6 H 0.323(3) 0.234(3) 0.576(3)
H7 H 0.230(3) 0.112(4) 0.437(3)
H8 H 0.042(2) 0.254(2) -0.190(2)
H9 H 0.037(2) 0.102(2) -0.381(2)
H10 H 0.240(2) -0.016(2) -0.222(2)
H11 H 0.239(2) 0.133(2) -0.031(2)
H12 H 0.290(4) -0.069(4) -0.408(3)
H13 H 0.140(3) -0.197(4) -0.436(3)
H14 H 0.174(3) -0.180(4) -0.551(4)
H15 H 0.007(3) 0.400(3) 0.322(2)
H16 H 0.111(3) 0.454(3) 0.517(3)
H17 H 0.336(3) 0.634(3) 0.642(3)
H18 H 0.453(3) 0.766(3) 0.553(3)
H19 H 0.357(3) 0.716(3) 0.357(2)
H20 H -0.517(3) 0.205(3) 0.022(2)
H21 H -0.375(3) 0.236(3) 0.098(3)
H22 H -0.474(3) 0.032(3) -0.097(2)
H23 H -0.464(3) 0.108(3) -0.168(3)
H24 H -0.191(4) 0.086(3) -0.202(3)
H25 H -0.341(3) -0.031(4) -0.240(3)
H26 H -0.334(4) 0.083(4) -0.266(4)
H27 H -0.147(4) 0.131(3) -0.003(3)
H28 H -0.285(3) 0.023(4) -0.029(3)
H29 H -0.223(3) 0.183(4) 0.092(3)
H30 H -0.510(3) 0.360(3) -0.045(3)
H31 H -0.378(3) 0.467(3) -0.045(3)
H32 H -0.451(3) 0.303(4) -0.144(4)
H33 H -0.390(3) 0.467(3) 0.190(3)
H34 H -0.267(4) 0.567(4) 0.170(3)
H35 H -0.246(4) 0.476(4) 0.217(3)
O2A* O -0.17213(15) 0.35708(15) -0.17501(14)
S1A* S -0.09766(5) 0.48935(5) -0.17012(5)
O1A* O 0.04329(14) 0.53864(16) -0.15518(14)
Li1A* Li 0.1741(4) 0.6291(4) 0.0124(4)
N1A* N 0.34910(19) 0.6350(2) -0.0346(2)
C23A* C 0.4223(3) 0.7707(3) -0.0243(3)
C24A* C 0.4231(2) 0.8826(3) 0.0884(3)
N2A* N 0.28844(19) 0.8543(2) 0.0853(2)
C25A* C 0.2889(4) 0.9371(3) 0.2109(4)
H24A* H 0.191(4) 0.914(3) 0.202(3)
H25A* H 0.341(3) 1.031(4) 0.240(3)
H26A* H 0.334(4) 0.917(4) 0.266(4)
C26A* C 0.2343(3) 0.8845(4) -0.0002(5)
H27A* H 0.147(4) 0.869(3) 0.003(3)
H28A* H 0.285(3) 0.977(4) 0.029(3)
H29A* H 0.223(3) 0.817(4) -0.092(3)
H22A* H 0.474(3) 0.968(3) 0.097(2)
H23A* H 0.464(3) 0.892(3) 0.168(3)
H20A* H 0.517(3) 0.795(3) -0.022(2)
H21A* H 0.375(3) 0.764(3) -0.098(3)
C27A* C 0.4295(3) 0.6263(4) 0.0545(4)
H30A* H 0.510(3) 0.640(3) 0.045(3)
H31A* H 0.378(3) 0.533(3) 0.045(3)
H32A* H 0.451(3) 0.697(4) 0.144(4)
C28A* C 0.3142(4) 0.5245(4) -0.1623(4)
H33A* H 0.390(3) 0.533(3) -0.190(3)
H34A* H 0.267(4) 0.433(4) -0.170(3)
H35A* H 0.246(4) 0.524(4) -0.217(3)
C1A* C -0.1042(2) 0.6075(2) -0.0436(2)
C2A* C -0.14418(19) 0.6965(2) -0.03652(19)
C3A* C -0.1968(2) 0.7064(2) -0.14385(19)
C4A* C -0.1162(2) 0.8086(2) -0.1663(2)
C5A* C -0.1619(2) 0.8148(2) -0.2692(2)
C6A* C -0.2912(2) 0.7174(2) -0.3499(2)
O4A* O -0.34600(15) 0.71017(17) -0.45661(15)
C9A* C -0.2584(3) 0.7950(4) -0.4956(3)
H5A* H -0.183(3) 0.781(3) -0.505(3)
H6A* H -0.323(3) 0.766(3) -0.576(3)
H7A* H -0.230(3) 0.888(4) -0.437(3)
C7A* C -0.3757(2) 0.6175(2) -0.3265(2)
C8A* C -0.3280(2) 0.6129(2) -0.2245(2)
H4A* H -0.389(2) 0.536(3) -0.212(2)
H3A* H -0.461(2) 0.553(3) -0.383(2)
H2A* H -0.100(2) 0.891(3) -0.280(2)
H1A* H -0.025(3) 0.877(3) -0.111(2)
C10A* C -0.13894(19) 0.7941(2) 0.08804(19)
C11A* C -0.1953(2) 0.8752(2) 0.1016(2)
C12A* C -0.1952(2) 0.9625(2) 0.2172(2)
C13A* C -0.1370(2) 0.9684(2) 0.3221(2)
O3A* O -0.12878(18) 1.05063(18) 0.44143(15)
C16A* C -0.1907(5) 1.1303(4) 0.4591(3)
H12A* H -0.290(4) 1.069(4) 0.408(3)
H13A* H -0.140(3) 1.197(4) 0.436(3)
H14A* H -0.174(3) 1.180(4) 0.551(4)
C14A* C -0.0789(2) 0.8891(2) 0.3114(2)
C15A* C -0.0797(2) 0.8037(2) 0.1970(2)
H8A* H -0.042(2) 0.746(2) 0.190(2)
H9A* H -0.037(2) 0.898(2) 0.381(2)
H10A* H -0.240(2) 1.016(2) 0.222(2)
H11A* H -0.239(2) 0.867(2) 0.031(2)
C17A* C -0.1715(2) 0.4473(2) -0.3242(2)
C18A* C -0.0996(3) 0.5256(3) -0.3726(2)
C19A* C -0.1617(3) 0.4925(4) -0.4916(3)
C20A* C -0.2907(3) 0.3866(4) -0.5590(3)
C21A* C -0.3621(3) 0.3092(3) -0.5106(3)
C22A* C -0.3029(2) 0.3391(3) -0.3927(2)
H19A* H -0.357(3) 0.284(3) -0.357(2)
H18A* H -0.453(3) 0.234(3) -0.553(3)
H17A* H -0.336(3) 0.366(3) -0.642(3)
H16A* H -0.111(3) 0.546(3) -0.517(3)
H15A* H -0.007(3) 0.600(3) -0.322(2)

loop_
_atom_type_symbol
_atom_type_radius_bond
C 0.68
H 0.23
Li 1.17
N 0.68
O 0.68
S 1.02
